data_7026739
loop_
_publ_author_name
'Park, Ji Hae'
'Do, Seung Hyun'
'Cyriac, Anish'
'Yun, Hoseop'
'Lee, Bun Yeoul'

_publ_section_title
;
 Preparation of half-metallocenes of thiophene-fused and
 tetrahydroquinoline-linked cyclopentadienyl ligands for
 ethylene/\a-olefin copolymerization.
;
_journal_issue 41
_journal_name_full 'Dalton transactions (Cambridge, England : 2003)'
_journal_page_first 9994
_journal_page_last 10002
_journal_paper_doi 10.1039/c0dt00637h
_journal_volume 39
_journal_year 2010
_chemical_formula_sum 'C26 H27 Cl2 N S Zr'
_chemical_formula_weight 547.70
_chemical_name_systematic
;
?
;
_space_group_IT_number 2
_symmetry_cell_setting triclinic
_symmetry_space_group_name_Hall '-P 1'
_symmetry_space_group_name_H-M 'P -1'
_atom_sites_solution_hydrogens geom
_atom_sites_solution_primary direct
_atom_sites_solution_secondary difmap
_audit_creation_method SHELXL-97
_audit_update_record
;
2010-05-05 # Formatted by publCIF
;
_cell_angle_alpha 67.4605(10)
_cell_angle_beta 80.9195(11)
_cell_angle_gamma 85.8239(12)
_cell_formula_units_Z 2
_cell_length_a 8.2571(4)
_cell_length_b 12.0707(5)
_cell_length_c 13.0344(5)
_cell_measurement_reflns_used 10380
_cell_measurement_temperature 150(1)
_cell_measurement_theta_max 27.45
_cell_measurement_theta_min 3.0
_cell_volume 1184.75(9)
_computing_structure_refinement 'SHELXL-97 (Sheldrick, 1997)'
_diffrn_ambient_temperature 150(1)
_diffrn_measured_fraction_theta_full 0.986
_diffrn_measured_fraction_theta_max 0.986
_diffrn_measurement_device_type 'Rigaku R-axis Rapid'
_diffrn_measurement_method \w
_diffrn_radiation_monochromator graphite
_diffrn_radiation_source 'fine-focus sealed tube'
_diffrn_radiation_type MoK\a
_diffrn_radiation_wavelength 0.71073
_diffrn_reflns_av_R_equivalents 0.0288
_diffrn_reflns_av_sigmaI/netI 0.0372
_diffrn_reflns_limit_h_max 10
_diffrn_reflns_limit_h_min -10
_diffrn_reflns_limit_k_max 13
_diffrn_reflns_limit_k_min -15
_diffrn_reflns_limit_l_max 16
_diffrn_reflns_limit_l_min -16
_diffrn_reflns_number 11479
_diffrn_reflns_theta_full 27.45
_diffrn_reflns_theta_max 27.45
_diffrn_reflns_theta_min 3.08
_diffrn_standards_decay_% 0
_diffrn_standards_interval_count 0
_diffrn_standards_interval_time 0
_diffrn_standards_number 0
_exptl_absorpt_coefficient_mu 0.792
_exptl_absorpt_correction_type none
_exptl_crystal_colour brown
_exptl_crystal_density_diffrn 1.535
_exptl_crystal_density_method 'not measured'
_exptl_crystal_description block
_exptl_crystal_F_000 560
_exptl_crystal_size_max 0.40
_exptl_crystal_size_mid 0.35
_exptl_crystal_size_min 0.30
_refine_diff_density_max 1.375
_refine_diff_density_min -1.028
_refine_diff_density_rms 0.093
_refine_ls_extinction_method none
_refine_ls_goodness_of_fit_ref 1.106
_refine_ls_hydrogen_treatment mixed
_refine_ls_matrix_type full
_refine_ls_number_parameters 388
_refine_ls_number_reflns 5349
_refine_ls_number_restraints 0
_refine_ls_restrained_S_all 1.106
_refine_ls_R_factor_all 0.0410
_refine_ls_R_factor_gt 0.0361
_refine_ls_shift/su_max 0.001
_refine_ls_shift/su_mean 0.000
_refine_ls_structure_factor_coef Fsqd
_refine_ls_weighting_details 'calc w=1/[\s^2^(Fo^2^)+(0.0566P)^2^+0.5381P] where P=(Fo^2^+2Fc^2^)/3'
_refine_ls_weighting_scheme calc
_refine_ls_wR_factor_gt 0.0938
_refine_ls_wR_factor_ref 0.1012
_reflns_number_gt 4753
_reflns_number_total 5349
_reflns_threshold_expression >2sigma(I)
_cod_data_source_file c0dt00637h.txt
_cod_data_source_block l7
_cod_original_cell_volume 1184.75(8)
_cod_original_sg_symbol_H-M P-1
_cod_database_code 7026739

loop_
_symmetry_equiv_pos_as_xyz
'x, y, z'
'-x, -y, -z'

loop_
_atom_site_label
_atom_site_type_symbol
_atom_site_fract_x
_atom_site_fract_y
_atom_site_fract_z
_atom_site_U_iso_or_equiv
_atom_site_adp_type
_atom_site_occupancy
_atom_site_symmetry_multiplicity
_atom_site_calc_flag
Zr Zr 0.11336(3) 0.37381(2) 0.437915(18) 0.02150(9) Uani 1 1 d
Cl1 Cl -0.16817(7) 0.47130(5) 0.47151(5) 0.02578(14) Uani 1 1 d
Cl2 Cl 0.28150(8) 0.23945(6) 0.57379(5) 0.03109(15) Uani 1 1 d
N N -0.0226(2) 0.23575(18) 0.43997(17) 0.0238(4) Uani 1 1 d
S S -0.03625(8) 0.60425(6) 0.18049(5) 0.02813(15) Uani 1 1 d
C1 C 0.1424(3) 0.3710(2) 0.24768(19) 0.0241(5) Uani 1 1 d
C2 C 0.3016(3) 0.3440(2) 0.2836(2) 0.0255(5) Uani 1 1 d
C3 C 0.3609(3) 0.4457(2) 0.2953(2) 0.0258(5) Uani 1 1 d
C4 C 0.2413(3) 0.5396(2) 0.2608(2) 0.0242(5) Uani 1 1 d
C5 C 0.1086(3) 0.4930(2) 0.23276(19) 0.0232(5) Uani 1 1 d
C6 C 0.0827(3) 0.7122(2) 0.1953(2) 0.0293(5) Uani 1 1 d
C7 C 0.2244(3) 0.6674(2) 0.2374(2) 0.0272(5) Uani 1 1 d
C8 C 0.0326(3) 0.2818(2) 0.2435(2) 0.0253(5) Uani 1 1 d
C9 C 0.0127(3) 0.2638(2) 0.1474(2) 0.0299(5) Uani 1 1 d
C10 C -0.0933(4) 0.1758(3) 0.1550(2) 0.0336(6) Uani 1 1 d
C11 C -0.1785(3) 0.1067(2) 0.2580(2) 0.0301(5) Uani 1 1 d
C12 C -0.1615(3) 0.1223(2) 0.3561(2) 0.0259(5) Uani 1 1 d
C13 C -0.0526(3) 0.2104(2) 0.3482(2) 0.0227(5) Uani 1 1 d
C14 C -0.1071(3) 0.1606(2) 0.5510(2) 0.0269(5) Uani 1 1 d
C15 C -0.2756(3) 0.1210(2) 0.5449(2) 0.0291(5) Uani 1 1 d
C16 C -0.2567(3) 0.0509(2) 0.4679(2) 0.0292(5) Uani 1 1 d
C17 C 0.0158(4) 0.8370(3) 0.1615(3) 0.0380(6) Uani 1 1 d
C18 C 0.3565(4) 0.7380(3) 0.2505(3) 0.0342(6) Uani 1 1 d
C19 C 0.3918(4) 0.2276(3) 0.3021(2) 0.0313(6) Uani 1 1 d
C20 C 0.5243(3) 0.4540(3) 0.3289(3) 0.0329(6) Uani 1 1 d
C21 C 0.5702(4) 0.5862(3) 0.0241(3) 0.0460(7) Uani 1 1 d
C22 C 0.4131(4) 0.6039(3) -0.0047(3) 0.0428(7) Uani 1 1 d
C23 C 0.3430(4) 0.5183(3) -0.0291(3) 0.0442(7) Uani 1 1 d
C24 C 0.4916(5) 0.0620(3) 0.0700(3) 0.0455(7) Uani 1 1 d
C25 C 0.6286(4) -0.0055(3) 0.0571(3) 0.0469(8) Uani 1 1 d
C26 C 0.6374(4) -0.0682(3) -0.0126(3) 0.0458(7) Uani 1 1 d
H9 H 0.078(4) 0.313(3) 0.078(3) 0.034(8) Uiso 1 1 d
H10 H -0.107(4) 0.161(3) 0.094(3) 0.039(9) Uiso 1 1 d
H11 H -0.251(4) 0.051(3) 0.263(2) 0.024(7) Uiso 1 1 d
H14A H -0.039(4) 0.091(3) 0.582(3) 0.031(8) Uiso 1 1 d
H14B H -0.115(4) 0.205(3) 0.602(2) 0.027(7) Uiso 1 1 d
H15A H -0.331(4) 0.073(3) 0.619(3) 0.032(8) Uiso 1 1 d
H15B H -0.348(4) 0.194(3) 0.513(3) 0.043(9) Uiso 1 1 d
H16A H -0.356(4) 0.034(3) 0.458(3) 0.039(9) Uiso 1 1 d
H16B H -0.205(3) -0.023(3) 0.502(2) 0.020(7) Uiso 1 1 d
H17A H 0.001(4) 0.864(3) 0.090(3) 0.043(9) Uiso 1 1 d
H17B H 0.096(5) 0.893(4) 0.164(3) 0.060(11) Uiso 1 1 d
H17C H -0.072(6) 0.840(4) 0.208(4) 0.072(13) Uiso 1 1 d
H18A H 0.459(5) 0.727(4) 0.199(3) 0.065(12) Uiso 1 1 d
H18B H 0.380(4) 0.711(3) 0.332(3) 0.036(8) Uiso 1 1 d
H18C H 0.325(4) 0.821(3) 0.225(3) 0.036(8) Uiso 1 1 d
H19A H 0.330(4) 0.161(3) 0.303(3) 0.033(8) Uiso 1 1 d
H19B H 0.440(4) 0.198(3) 0.369(3) 0.039(9) Uiso 1 1 d
H19C H 0.478(5) 0.241(3) 0.241(3) 0.045(9) Uiso 1 1 d
H20A H 0.566(5) 0.384(4) 0.367(3) 0.054(11) Uiso 1 1 d
H20B H 0.524(5) 0.503(4) 0.371(4) 0.066(12) Uiso 1 1 d
H20C H 0.598(6) 0.483(4) 0.266(4) 0.071(13) Uiso 1 1 d
H21 H 0.619(4) 0.648(3) 0.040(3) 0.038(8) Uiso 1 1 d
H22 H 0.361(5) 0.677(4) -0.002(3) 0.062(12) Uiso 1 1 d
H23 H 0.243(5) 0.532(3) -0.051(3) 0.048(10) Uiso 1 1 d
H24 H 0.486(4) 0.102(3) 0.116(3) 0.048(10) Uiso 1 1 d
H25 H 0.717(6) -0.008(4) 0.097(4) 0.082(15) Uiso 1 1 d
H26 H 0.732(5) -0.116(3) -0.017(3) 0.052(10) Uiso 1 1 d

loop_
_atom_site_aniso_label
_atom_site_aniso_U_11
_atom_site_aniso_U_22
_atom_site_aniso_U_33
_atom_site_aniso_U_23
_atom_site_aniso_U_13
_atom_site_aniso_U_12
Zr 0.02202(14) 0.02373(14) 0.01949(13) -0.00886(10) -0.00154(9) -0.00410(9)
Cl1 0.0227(3) 0.0310(3) 0.0288(3) -0.0161(3) -0.0047(2) -0.0031(2)
Cl2 0.0313(3) 0.0330(3) 0.0286(3) -0.0101(3) -0.0074(3) 0.0008(3)
N 0.0252(10) 0.0244(10) 0.0221(10) -0.0093(8) -0.0014(8) -0.0046(8)
S 0.0284(3) 0.0297(3) 0.0249(3) -0.0079(3) -0.0065(2) -0.0002(3)
C1 0.0278(12) 0.0262(12) 0.0179(10) -0.0084(9) -0.0006(9) -0.0035(10)
C2 0.0256(12) 0.0290(12) 0.0202(11) -0.0082(10) 0.0006(9) -0.0032(10)
C3 0.0231(11) 0.0300(12) 0.0221(11) -0.0083(10) 0.0001(9) -0.0033(10)
C4 0.0253(12) 0.0282(12) 0.0203(11) -0.0105(10) -0.0004(9) -0.0069(10)
C5 0.0252(11) 0.0259(12) 0.0186(10) -0.0084(9) -0.0018(9) -0.0038(9)
C6 0.0345(14) 0.0267(12) 0.0233(12) -0.0072(10) 0.0003(10) -0.0016(11)
C7 0.0332(13) 0.0266(12) 0.0205(11) -0.0081(10) 0.0012(10) -0.0077(10)
C8 0.0268(12) 0.0241(11) 0.0255(12) -0.0097(10) -0.0028(10) -0.0035(10)
C9 0.0341(14) 0.0313(13) 0.0253(12) -0.0115(11) -0.0037(11) -0.0043(11)
C10 0.0414(15) 0.0366(15) 0.0305(13) -0.0196(12) -0.0070(12) -0.0050(12)
C11 0.0309(13) 0.0275(13) 0.0366(14) -0.0163(11) -0.0056(11) -0.0044(11)
C12 0.0246(12) 0.0231(11) 0.0309(12) -0.0115(10) -0.0032(10) -0.0006(10)
C13 0.0249(11) 0.0218(11) 0.0231(11) -0.0097(9) -0.0044(9) -0.0007(9)
C14 0.0282(13) 0.0259(12) 0.0246(12) -0.0077(10) -0.0011(10) -0.0041(10)
C15 0.0273(13) 0.0286(13) 0.0300(13) -0.0115(11) 0.0037(11) -0.0068(11)
C16 0.0267(13) 0.0257(13) 0.0343(14) -0.0108(11) -0.0006(11) -0.0058(11)
C17 0.0492(18) 0.0288(14) 0.0317(15) -0.0084(12) -0.0027(14) 0.0022(13)
C18 0.0370(15) 0.0315(14) 0.0339(14) -0.0130(12) 0.0024(12) -0.0113(12)
C19 0.0315(14) 0.0309(14) 0.0305(14) -0.0123(11) -0.0007(12) 0.0016(11)
C20 0.0239(13) 0.0386(15) 0.0337(14) -0.0102(13) -0.0034(12) -0.0069(12)
C21 0.0533(19) 0.0440(17) 0.0380(16) -0.0149(14) 0.0027(14) -0.0068(15)
C22 0.0501(18) 0.0367(15) 0.0345(15) -0.0109(13) 0.0061(13) 0.0021(14)
C23 0.0420(17) 0.0474(18) 0.0373(16) -0.0113(14) -0.0007(14) -0.0009(15)
C24 0.058(2) 0.0395(16) 0.0448(17) -0.0225(15) -0.0024(15) -0.0092(15)
C25 0.0464(18) 0.0435(17) 0.058(2) -0.0227(16) -0.0159(16) -0.0069(15)
C26 0.0418(17) 0.0388(16) 0.057(2) -0.0205(15) -0.0019(15) -0.0029(14)

loop_
_atom_type_symbol
_atom_type_description
_atom_type_scat_dispersion_real
_atom_type_scat_dispersion_imag
_atom_type_scat_source
C C 0.0030 0.0020 'International Tables Vol C Tables 4.2.6.8 and 6.1.1.4'
H H 0.0000 0.0000 'International Tables Vol C Tables 4.2.6.8 and 6.1.1.4'
N N 0.0060 0.0030 'International Tables Vol C Tables 4.2.6.8 and 6.1.1.4'
Zr Zr -2.9670 0.5600 'International Tables Vol C Tables 4.2.6.8 and 6.1.1.4'
Cl Cl 0.1480 0.1590 'International Tables Vol C Tables 4.2.6.8 and 6.1.1.4'
S S 0.1250 0.1230 'International Tables Vol C Tables 4.2.6.8 and 6.1.1.4'

loop_
_geom_angle_atom_site_label_1
_geom_angle_atom_site_label_2
_geom_angle_atom_site_label_3
_geom_angle
_geom_angle_site_symmetry_1
_geom_angle_site_symmetry_3
N Zr Cl2 93.42(6) . .
N Zr C2 86.80(8) . .
Cl2 Zr C2 90.38(6) . .
N Zr C1 70.30(8) . .
Cl2 Zr C1 119.87(6) . .
C2 Zr C1 33.93(8) . .
N Zr C3 120.02(8) . .
Cl2 Zr C3 91.01(6) . .
C2 Zr C3 33.34(8) . .
C1 Zr C3 56.30(8) . .
N Zr C5 93.77(8) . .
Cl2 Zr C5 143.73(6) . .
C2 Zr C5 54.64(8) . .
C1 Zr C5 33.18(8) . .
C3 Zr C5 55.01(8) . .
N Zr C4 124.43(8) . .
Cl2 Zr C4 121.21(6) . .
C2 Zr C4 54.45(8) . .
C1 Zr C4 55.24(8) . .
C3 Zr C4 33.04(8) . .
C5 Zr C4 32.73(7) . .
N Zr Cl1 84.71(6) . .
Cl2 Zr Cl1 129.43(2) . .
C2 Zr Cl1 139.64(6) . .
C1 Zr Cl1 106.95(6) . .
C3 Zr Cl1 133.01(6) . .
C5 Zr Cl1 86.64(6) . .
C4 Zr Cl1 100.07(6) . .
N Zr Cl1 149.64(6) . 2_566
Cl2 Zr Cl1 83.42(2) . 2_566
C2 Zr Cl1 123.30(6) . 2_566
C1 Zr Cl1 136.69(6) . 2_566
C3 Zr Cl1 90.27(6) . 2_566
C5 Zr Cl1 106.60(6) . 2_566
C4 Zr Cl1 81.60(5) . 2_566
Cl1 Zr Cl1 74.52(2) . 2_566
Zr Cl1 Zr 105.48(2) . 2_566
C13 N C14 116.6(2) . .
C13 N Zr 127.94(16) . .
C14 N Zr 115.30(15) . .
C5 S C6 90.82(12) . .
C5 C1 C2 106.0(2) . .
C5 C1 C8 128.8(2) . .
C2 C1 C8 124.8(2) . .
C5 C1 Zr 75.09(13) . .
C2 C1 Zr 72.99(13) . .
C8 C1 Zr 111.11(16) . .
C3 C2 C1 109.7(2) . .
C3 C2 C19 125.7(2) . .
C1 C2 C19 124.6(2) . .
C3 C2 Zr 74.37(14) . .
C1 C2 Zr 73.09(13) . .
C19 C2 Zr 120.55(17) . .
C2 C3 C4 106.8(2) . .
C2 C3 C20 125.8(2) . .
C4 C3 C20 127.2(2) . .
C2 C3 Zr 72.29(14) . .
C4 C3 Zr 75.31(14) . .
C20 C3 Zr 121.34(17) . .
C5 C4 C3 108.1(2) . .
C5 C4 C7 113.1(2) . .
C3 C4 C7 138.6(2) . .
C5 C4 Zr 72.48(14) . .
C3 C4 Zr 71.65(14) . .
C7 C4 Zr 125.48(16) . .
C1 C5 C4 109.4(2) . .
C1 C5 S 139.22(19) . .
C4 C5 S 111.10(18) . .
C1 C5 Zr 71.74(13) . .
C4 C5 Zr 74.79(13) . .
S C5 Zr 123.83(12) . .
C7 C6 C17 129.1(3) . .
C7 C6 S 113.93(19) . .
C17 C6 S 117.0(2) . .
C6 C7 C4 111.1(2) . .
C6 C7 C18 126.3(2) . .
C4 C7 C18 122.4(2) . .
C9 C8 C13 120.2(2) . .
C9 C8 C1 125.1(2) . .
C13 C8 C1 114.7(2) . .
C8 C9 C10 119.5(3) . .
C11 C10 C9 120.2(2) . .
C10 C11 C12 121.8(3) . .
C11 C12 C13 117.8(2) . .
C11 C12 C16 122.7(2) . .
C13 C12 C16 119.5(2) . .
N C13 C12 124.1(2) . .
N C13 C8 115.4(2) . .
C12 C13 C8 120.5(2) . .
N C14 C15 112.5(2) . .
C16 C15 C14 109.4(2) . .
C12 C16 C15 110.4(2) . .
C22 C21 C23 120.0(3) . 2_665
C23 C22 C21 120.1(3) . .
C22 C23 C21 119.9(3) . 2_665
C25 C24 C26 120.1(3) . 2_655
C24 C25 C26 120.3(3) . .
C24 C26 C25 119.6(3) 2_655 .

loop_
_geom_bond_atom_site_label_1
_geom_bond_atom_site_label_2
_geom_bond_distance
_geom_bond_site_symmetry_2
Zr N 2.065(2) .
Zr Cl2 2.4373(6) .
Zr C2 2.465(2) .
Zr C1 2.466(2) .
Zr C3 2.492(2) .
Zr C5 2.509(2) .
Zr C4 2.539(2) .
Zr Cl1 2.5799(6) .
Zr Cl1 2.6605(6) 2_566
Cl1 Zr 2.6605(6) 2_566
N C13 1.404(3) .
N C14 1.473(3) .
S C5 1.738(2) .
S C6 1.772(3) .
C1 C5 1.421(3) .
C1 C2 1.439(3) .
C1 C8 1.479(3) .
C2 C3 1.422(4) .
C2 C19 1.494(4) .
C3 C4 1.431(4) .
C3 C20 1.504(4) .
C4 C5 1.423(3) .
C4 C7 1.453(3) .
C6 C7 1.359(4) .
C6 C17 1.489(4) .
C7 C18 1.501(4) .
C8 C9 1.387(3) .
C8 C13 1.408(3) .
C9 C10 1.390(4) .
C10 C11 1.386(4) .
C11 C12 1.391(4) .
C12 C13 1.406(3) .
C12 C16 1.503(4) .
C14 C15 1.527(4) .
C15 C16 1.526(4) .
C21 C22 1.386(5) .
C21 C23 1.388(5) 2_665
C22 C23 1.379(5) .
C23 C21 1.388(5) 2_665
C24 C25 1.372(5) .
C24 C26 1.378(5) 2_655
C25 C26 1.378(5) .
C26 C24 1.378(5) 2_655
